data_7154378
loop_
_publ_author_name
'Zhang, Furen'
'Li, Chunmei'
'Wang, Chen'
'Qi, Chenze'

_publ_section_title
;
 Facile synthesis of benzoindoles and naphthofurans through carbonaceous
 material-catalyzed cyclization of naphthylamines/naphthols with
 nitroolefins in water.
;
_journal_issue 17
_journal_name_full 'Organic &amp; biomolecular chemistry'
_journal_page_first 5022
_journal_page_last 5029
_journal_paper_doi 10.1039/c5ob00129c
_journal_volume 13
_journal_year 2015
_chemical_compound_source 1-naphthylamine
_chemical_formula_moiety 'C19 H15 N'
_chemical_formula_sum 'C19 H15 N'
_chemical_formula_weight 257.32
_chemical_melting_point 354.0(10)
_chemical_name_common 3'd
_chemical_name_systematic 2-methyl-3-phenyl-1H-benzo[g]indole
_chemical_properties_physical Heat-sensitive
_space_group_crystal_system monoclinic
_space_group_IT_number 9
_space_group_name_Hall 'C -2yc'
_space_group_name_H-M_alt 'C 1 c 1'
_symmetry_space_group_name_Hall 'C -2yc'
_symmetry_space_group_name_H-M 'C 1 c 1'
_atom_sites_solution_hydrogens mixed
_audit_creation_method SHELXL-2013
_audit_update_record
;
2014-11-10 deposited with the CCDC.
2015-03-19 downloaded from the CCDC.
;
_cell_angle_alpha 90
_cell_angle_beta 126.517(5)
_cell_angle_gamma 90
_cell_formula_units_Z 4
_cell_length_a 10.182(3)
_cell_length_b 19.806(7)
_cell_length_c 8.310(3)
_cell_measurement_reflns_used 2464
_cell_measurement_temperature 100(2)
_cell_measurement_theta_max 27.60
_cell_measurement_theta_min 2.69
_cell_volume 1346.8(8)
_computing_cell_refinement 'Bruker SAINT'
_computing_data_collection 'Bruker APEX2'
_computing_data_reduction 'Bruker SAINT'
_computing_molecular_graphics 'Bruker SHELXTL'
_computing_publication_material 'Bruker SHELXTL'
_computing_structure_refinement 'SHELXL-2013 (Sheldrick, 2013)'
_computing_structure_solution 'SHELXS-97 (Sheldrick 2008)'
_diffrn_ambient_temperature 298(2)
_diffrn_measured_fraction_theta_full 0.999
_diffrn_measured_fraction_theta_max 0.999
_diffrn_measurement_device_type 'Bruker APEX-II CCD'
_diffrn_measurement_method '\f and \w scans'
_diffrn_radiation_type MoK\a
_diffrn_radiation_wavelength 0.71073
_diffrn_reflns_av_R_equivalents 0.0246
_diffrn_reflns_av_unetI/netI 0.0340
_diffrn_reflns_Laue_measured_fraction_full 0.999
_diffrn_reflns_Laue_measured_fraction_max 0.999
_diffrn_reflns_limit_h_max 13
_diffrn_reflns_limit_h_min -12
_diffrn_reflns_limit_k_max 25
_diffrn_reflns_limit_k_min -22
_diffrn_reflns_limit_l_max 10
_diffrn_reflns_limit_l_min -10
_diffrn_reflns_number 4446
_diffrn_reflns_point_group_measured_fraction_full 0.775
_diffrn_reflns_point_group_measured_fraction_max 0.757
_diffrn_reflns_theta_full 25.242
_diffrn_reflns_theta_max 27.667
_diffrn_reflns_theta_min 2.693
_exptl_absorpt_coefficient_mu 0.073
_exptl_absorpt_correction_T_max 0.75
_exptl_absorpt_correction_T_min 0.65
_exptl_absorpt_correction_type multi-scan
_exptl_absorpt_process_details SADABS
_exptl_crystal_colour colorless
_exptl_crystal_density_diffrn 1.269
_exptl_crystal_description needle
_exptl_crystal_F_000 544
_exptl_crystal_recrystallization_method 'Re-crystallisation from solvent: C2H5OH'
_exptl_crystal_size_max 0.500
_exptl_crystal_size_mid 0.400
_exptl_crystal_size_min 0.300
_refine_diff_density_max 0.198
_refine_diff_density_min -0.206
_refine_diff_density_rms 0.036
_refine_ls_abs_structure_details
; 
 Flack x determined using 736 quotients [(I+)-(I-)]/[(I+)+(I-)] 
 (Parsons and Flack (2004), Acta Cryst. A60, s61). 
;
_refine_ls_abs_structure_Flack -0.7(10)
_refine_ls_extinction_method none
_refine_ls_goodness_of_fit_ref 1.043
_refine_ls_hydrogen_treatment mixed
_refine_ls_matrix_type full
_refine_ls_number_parameters 186
_refine_ls_number_reflns 2383
_refine_ls_number_restraints 2
_refine_ls_restrained_S_all 1.042
_refine_ls_R_factor_all 0.0348
_refine_ls_R_factor_gt 0.0328
_refine_ls_shift/su_max 0.000
_refine_ls_shift/su_mean 0.000
_refine_ls_structure_factor_coef Fsqd
_refine_ls_weighting_details 'w=1/[\s^2^(Fo^2^)+(0.0495P)^2^+0.2874P] where P=(Fo^2^+2Fc^2^)/3'
_refine_ls_weighting_scheme calc
_refine_ls_wR_factor_gt 0.0829
_refine_ls_wR_factor_ref 0.0847
_reflns_Friedel_coverage 0.509
_reflns_Friedel_fraction_full 0.549
_reflns_Friedel_fraction_max 0.512
_reflns_number_gt 2274
_reflns_number_total 2383
_reflns_threshold_expression 'I > 2\s(I)'
_cod_data_source_file c5ob00129c2.cif
_cod_data_source_block 140303c_0m
_cod_depositor_comments
;
The following automatic conversions were performed:

'_chemical_melting_point' value '353-355' was changed to '354.0(10)'
- the average value was taken and precision was estimated.

'_exptl_absorpt_correction_type' value 'Multi-scan' changed to
'multi-scan' according to
/usr/data/users/saulius/crontab/automatic-downloads/rss-feeds/RSC/lib/dictionaries/cif_core.dic
dictionary named 'cif_core.dic' version 2.4.2 from 2011-04-26.

Automatic conversion script
Id: cif_fix_values 3105 2015-03-04 15:46:00Z robertas 

 Adding full bibliography for 7154378.cif.
;
_cod_original_cell_volume 1346.7(8)
_cod_database_code 7154378
_shelx_space_group_comment
; 
The symmetry employed for this shelxl refinement is uniquely defined 
by the following loop, which should always be used as a source of 
symmetry information in preference to the above space-group names. 
They are only intended as comments. 
;
_shelx_estimated_absorpt_t_min 0.964
_shelx_estimated_absorpt_t_max 0.978
_shelxl_version_number 2013-4

loop_
_space_group_symop_operation_xyz
'x, y, z'
'x, -y, z+1/2'
'x+1/2, y+1/2, z'
'x+1/2, -y+1/2, z+1/2'

loop_
_atom_site_label
_atom_site_type_symbol
_atom_site_fract_x
_atom_site_fract_y
_atom_site_fract_z
_atom_site_U_iso_or_equiv
_atom_site_adp_type
_atom_site_occupancy
_atom_site_site_symmetry_order
_atom_site_calc_flag
_atom_site_refinement_flags_posn
_atom_site_refinement_flags_adp
C1 C 0.3679(2) 0.08187(9) 0.6170(3) 0.0175(4) Uani 1 1 d . .
C2 C 0.2435(2) 0.08842(9) 0.4076(3) 0.0179(4) Uani 1 1 d . .
C3 C 0.2150(2) 0.04092(10) 0.2630(3) 0.0207(4) Uani 1 1 d . .
H3 H 0.2804 0.0014 0.3045 0.025 Uiso 1 1 calc R U
C4 C 0.0941(3) 0.05138(11) 0.0635(3) 0.0243(4) Uani 1 1 d . .
H4 H 0.0766 0.0192 -0.0323 0.029 Uiso 1 1 calc R U
C5 C -0.0043(3) 0.10964(11) 0.0001(3) 0.0255(4) Uani 1 1 d . .
H5 H -0.0878 0.1167 -0.1383 0.031 Uiso 1 1 calc R U
C6 C 0.0202(3) 0.15615(11) 0.1379(3) 0.0229(4) Uani 1 1 d . .
H6 H -0.0469 0.1952 0.0932 0.027 Uiso 1 1 calc R U
C7 C 0.1436(2) 0.14709(9) 0.3452(3) 0.0195(4) Uani 1 1 d . .
C8 C 0.1686(2) 0.19441(9) 0.4912(3) 0.0215(4) Uani 1 1 d . .
H8 H 0.1030 0.2340 0.4473 0.026 Uiso 1 1 calc R U
C9 C 0.2837(2) 0.18440(9) 0.6915(3) 0.0210(4) Uani 1 1 d . .
H9 H 0.2950 0.2158 0.7855 0.025 Uiso 1 1 calc R U
C10 C 0.3864(2) 0.12673(10) 0.7585(3) 0.0184(4) Uani 1 1 d . .
C11 C 0.5221(2) 0.10345(9) 0.9527(3) 0.0178(4) Uani 1 1 d . .
C12 C 0.5817(2) 0.04633(9) 0.9214(3) 0.0183(4) Uani 1 1 d . .
C13 C 0.7197(3) 0.00050(10) 1.0639(3) 0.0215(4) Uani 1 1 d . .
H13A H 0.8113 0.0087 1.0574 0.032 Uiso 1 1 calc R U
H13B H 0.6839 -0.0465 1.0278 0.032 Uiso 1 1 calc R U
H13C H 0.7545 0.0092 1.2002 0.032 Uiso 1 1 calc R U
C14 C 0.5816(2) 0.13407(9) 1.1479(3) 0.0177(4) Uani 1 1 d . .
C15 C 0.7479(2) 0.14385(9) 1.2992(3) 0.0195(4) Uani 1 1 d . .
H15 H 0.8260 0.1304 1.2779 0.023 Uiso 1 1 calc R U
C16 C 0.8006(2) 0.17308(10) 1.4807(3) 0.0212(4) Uani 1 1 d . .
H16 H 0.9141 0.1790 1.5829 0.025 Uiso 1 1 calc R U
C17 C 0.6876(3) 0.19365(9) 1.5127(3) 0.0229(4) Uani 1 1 d . .
H17 H 0.7234 0.2146 1.6354 0.028 Uiso 1 1 calc R U
C18 C 0.5224(3) 0.18351(10) 1.3653(3) 0.0228(4) Uani 1 1 d . .
H18 H 0.4451 0.1966 1.3883 0.027 Uiso 1 1 calc R U
C19 C 0.4692(3) 0.15425(9) 1.1835(3) 0.0208(4) Uani 1 1 d . .
H19 H 0.3556 0.1479 1.0827 0.025 Uiso 1 1 calc R U
N1 N 0.4870(2) 0.03357(8) 0.7181(2) 0.0182(3) Uani 1 1 d . .
H1 H 0.493(3) -0.0027(14) 0.664(4) 0.031(7) Uiso 1 1 d . .

loop_
_atom_site_aniso_label
_atom_site_aniso_U_11
_atom_site_aniso_U_22
_atom_site_aniso_U_33
_atom_site_aniso_U_23
_atom_site_aniso_U_13
_atom_site_aniso_U_12
C1 0.0179(10) 0.0180(8) 0.0174(10) 0.0001(7) 0.0110(9) -0.0013(7)
C2 0.0166(9) 0.0222(9) 0.0171(10) 0.0007(7) 0.0113(9) -0.0017(7)
C3 0.0198(10) 0.0246(9) 0.0195(10) -0.0001(8) 0.0126(9) 0.0014(8)
C4 0.0231(11) 0.0324(11) 0.0185(10) -0.0043(8) 0.0129(9) -0.0025(8)
C5 0.0219(10) 0.0341(11) 0.0151(10) 0.0047(9) 0.0080(9) 0.0005(9)
C6 0.0191(10) 0.0262(10) 0.0214(11) 0.0061(8) 0.0109(9) 0.0032(8)
C7 0.0180(10) 0.0207(9) 0.0205(11) 0.0022(8) 0.0119(9) -0.0006(8)
C8 0.0210(10) 0.0191(9) 0.0238(11) 0.0024(8) 0.0130(9) 0.0022(7)
C9 0.0214(11) 0.0176(9) 0.0221(10) -0.0020(7) 0.0119(9) 0.0001(7)
C10 0.0178(10) 0.0189(8) 0.0182(10) -0.0005(7) 0.0106(8) -0.0027(7)
C11 0.0155(9) 0.0192(8) 0.0170(10) 0.0002(7) 0.0087(8) -0.0009(7)
C12 0.0179(10) 0.0201(9) 0.0176(10) 0.0009(7) 0.0109(8) -0.0007(7)
C13 0.0208(10) 0.0242(9) 0.0187(9) 0.0027(7) 0.0113(8) 0.0044(7)
C14 0.0203(9) 0.0152(8) 0.0162(10) 0.0019(7) 0.0101(8) -0.0003(7)
C15 0.0205(10) 0.0185(8) 0.0200(10) 0.0011(7) 0.0123(9) -0.0015(7)
C16 0.0207(10) 0.0208(9) 0.0170(10) 0.0013(7) 0.0084(9) -0.0036(7)
C17 0.0298(11) 0.0194(9) 0.0175(10) -0.0014(7) 0.0129(9) -0.0022(8)
C18 0.0267(11) 0.0210(9) 0.0239(11) 0.0004(8) 0.0168(10) 0.0026(8)
C19 0.0178(10) 0.0208(8) 0.0207(10) -0.0002(8) 0.0098(9) -0.0002(7)
N1 0.0190(9) 0.0193(8) 0.0171(8) -0.0008(6) 0.0112(7) 0.0012(6)

loop_
_atom_type_symbol
_atom_type_description
_atom_type_scat_dispersion_real
_atom_type_scat_dispersion_imag
_atom_type_scat_source
C C 0.0033 0.0016 'International Tables Vol C Tables 4.2.6.8 and 6.1.1.4'
H H 0.0000 0.0000 'International Tables Vol C Tables 4.2.6.8 and 6.1.1.4'
N N 0.0061 0.0033 'International Tables Vol C Tables 4.2.6.8 and 6.1.1.4'

loop_
_geom_angle_atom_site_label_1
_geom_angle_atom_site_label_2
_geom_angle_atom_site_label_3
_geom_angle
N1 C1 C10 107.54(17)
N1 C1 C2 129.19(17)
C10 C1 C2 123.27(17)
C3 C2 C7 119.54(17)
C3 C2 C1 124.17(17)
C7 C2 C1 116.29(16)
C4 C3 C2 120.65(18)
C4 C3 H3 119.7
C2 C3 H3 119.7
C3 C4 C5 120.22(19)
C3 C4 H4 119.9
C5 C4 H4 119.9
C6 C5 C4 120.2(2)
C6 C5 H5 119.9
C4 C5 H5 119.9
C5 C6 C7 121.30(19)
C5 C6 H6 119.3
C7 C6 H6 119.3
C6 C7 C2 118.13(17)
C6 C7 C8 122.01(17)
C2 C7 C8 119.86(17)
C9 C8 C7 121.97(17)
C9 C8 H8 119.0
C7 C8 H8 119.0
C8 C9 C10 119.52(18)
C8 C9 H9 120.2
C10 C9 H9 120.2
C1 C10 C9 118.91(18)
C1 C10 C11 107.41(17)
C9 C10 C11 133.56(18)
C12 C11 C10 106.72(17)
C12 C11 C14 127.08(18)
C10 C11 C14 126.17(17)
C11 C12 N1 108.40(17)
C11 C12 C13 131.45(18)
N1 C12 C13 120.14(17)
C12 C13 H13A 109.5
C12 C13 H13B 109.5
H13A C13 H13B 109.5
C12 C13 H13C 109.5
H13A C13 H13C 109.5
H13B C13 H13C 109.5
C15 C14 C19 118.36(18)
C15 C14 C11 121.93(18)
C19 C14 C11 119.70(18)
C16 C15 C14 120.83(18)
C16 C15 H15 119.6
C14 C15 H15 119.6
C17 C16 C15 120.10(19)
C17 C16 H16 120.0
C15 C16 H16 120.0
C18 C17 C16 119.82(19)
C18 C17 H17 120.1
C16 C17 H17 120.1
C17 C18 C19 120.22(19)
C17 C18 H18 119.9
C19 C18 H18 119.9
C18 C19 C14 120.64(19)
C18 C19 H19 119.7
C14 C19 H19 119.7
C1 N1 C12 109.92(16)
C1 N1 H1 124.6(18)
C12 N1 H1 125.0(18)

loop_
_geom_bond_atom_site_label_1
_geom_bond_atom_site_label_2
_geom_bond_distance
C1 N1 1.371(3)
C1 C10 1.394(3)
C1 C2 1.423(3)
C2 C3 1.414(3)
C2 C7 1.423(3)
C3 C4 1.370(3)
C3 H3 0.9500
C4 C5 1.409(3)
C4 H4 0.9500
C5 C6 1.371(3)
C5 H5 0.9500
C6 C7 1.415(3)
C6 H6 0.9500
C7 C8 1.431(3)
C8 C9 1.365(3)
C8 H8 0.9500
C9 C10 1.420(3)
C9 H9 0.9500
C10 C11 1.440(3)
C11 C12 1.379(3)
C11 C14 1.482(3)
C12 N1 1.382(2)
C12 C13 1.490(3)
C13 H13A 0.9800
C13 H13B 0.9800
C13 H13C 0.9800
C14 C15 1.397(3)
C14 C19 1.400(3)
C15 C16 1.391(3)
C15 H15 0.9500
C16 C17 1.387(3)
C16 H16 0.9500
C17 C18 1.385(3)
C17 H17 0.9500
C18 C19 1.392(3)
C18 H18 0.9500
C19 H19 0.9500
N1 H1 0.87(3)
